data_4081290
loop_
_publ_author_name
'Ogasawara, Masamichi'
'Arae, Sachie'
'Watanabe, Susumu'
'Subbarayan, Velusamy'
'Sato, Hiroyasu'
'Takahashi, Tamotsu'

_publ_section_title
;
 Synthesis and Characterization of Benzo[b]phosphaferrocene Derivatives
;
_journal_issue 17
_journal_name_full Organometallics
_journal_page_first 4997
_journal_paper_doi 10.1021/om400496b
_journal_volume 32
_journal_year 2013
_chemical_absolute_configuration 'CHOOSE rm ad rmad syn or unk'
_chemical_formula_moiety 'C17 H21 Fe P Si'
_chemical_formula_sum 'C17 H21 Fe P Si'
_chemical_formula_weight 340.26
_space_group_IT_number 19
_symmetry_cell_setting orthorhombic
_symmetry_Int_Tables_number 19
_symmetry_space_group_name_Hall 'P 2ac 2ab'
_symmetry_space_group_name_H-M 'P 21 21 21'
_atom_sites_solution_hydrogens geom
_atom_sites_solution_primary direct
_atom_sites_solution_secondary difmap
_cell_angle_alpha 90.0000
_cell_angle_beta 90.0000
_cell_angle_gamma 90.0000
_cell_formula_units_Z 4
_cell_length_a 8.274(2)
_cell_length_b 11.667(3)
_cell_length_c 16.840(5)
_cell_measurement_reflns_used 5416
_cell_measurement_temperature 93
_cell_measurement_theta_max 27.50
_cell_measurement_theta_min 3.00
_cell_volume 1625.6(7)
_computing_cell_refinement 'CrystalClear-SM Expert 2.0 r15'
_computing_data_collection 'CrystalClear-SM Expert 2.0 r15 (Rigaku, 2011)'
_computing_data_reduction 'CrystalClear-SM Expert 2.0 r15'
_computing_molecular_graphics 'CrystalStructure 4.0'
_computing_publication_material 'CrystalStructure 4.0 (Rigaku, 2011)'
_computing_structure_refinement 'SHELXL97 (Sheldrick, 2008)'
_computing_structure_solution 'SIR2004 (Burla, et al., 2005)'
_diffrn_ambient_temperature 93
_diffrn_detector_area_resol_mean 7.111
_diffrn_measured_fraction_theta_full 0.992
_diffrn_measured_fraction_theta_max 0.992
_diffrn_measurement_device_type 'Rigaku Saturn724'
_diffrn_measurement_method \w
_diffrn_radiation_type 'Mo K\a'
_diffrn_radiation_wavelength 0.71075
_diffrn_reflns_av_R_equivalents 0.0340
_diffrn_reflns_limit_h_max 10
_diffrn_reflns_limit_h_min -7
_diffrn_reflns_limit_k_max 15
_diffrn_reflns_limit_k_min -14
_diffrn_reflns_limit_l_max 21
_diffrn_reflns_limit_l_min -15
_diffrn_reflns_number 6554
_diffrn_reflns_theta_full 27.49
_diffrn_reflns_theta_max 27.49
_diffrn_reflns_theta_min 3.02
_diffrn_standards_number 0
_exptl_absorpt_coefficient_mu 1.086
_exptl_absorpt_correction_T_max 0.917
_exptl_absorpt_correction_T_min 0.735
_exptl_absorpt_correction_type multi-scan
_exptl_absorpt_process_details 'REQAB (Rigaku, 1998)'
_exptl_crystal_colour red
_exptl_crystal_density_diffrn 1.390
_exptl_crystal_density_method 'not measured'
_exptl_crystal_description block
_exptl_crystal_F_000 712.00
_exptl_crystal_size_max 0.310
_exptl_crystal_size_mid 0.082
_exptl_crystal_size_min 0.080
_refine_diff_density_max 0.34
_refine_diff_density_min -0.31
_refine_ls_abs_structure_details 'Flack, H. D. (1983), Acta Cryst. A39, 876-881.  1518 Friedel Pairs'
_refine_ls_abs_structure_Flack 0.575(18)
_refine_ls_extinction_method none
_refine_ls_goodness_of_fit_ref 1.033
_refine_ls_hydrogen_treatment constr
_refine_ls_number_parameters 182
_refine_ls_number_reflns 3644
_refine_ls_number_restraints 0
_refine_ls_R_factor_gt 0.0377
_refine_ls_shift/su_max 0.007
_refine_ls_structure_factor_coef Fsqd
_refine_ls_weighting_details 'w = 1/[\s^2^(Fo^2^)+(0.0301P)^2^+0.0000P] where P=(Fo^2^+2Fc^2^)/3'
_refine_ls_weighting_scheme calc
_refine_ls_wR_factor_ref 0.0762
_reflns_number_gt 3156
_reflns_number_total 3644
_reflns_threshold_expression F^2^>2.0\s(F^2^)
_cod_data_source_file om400496b_si_002.cif
_cod_data_source_block SX114
_cod_database_code 4081290

loop_
_symmetry_equiv_pos_site_id
_symmetry_equiv_pos_as_xyz
1 +X,+Y,+Z
2 1/2+X,1/2-Y,-Z
3 -X,1/2+Y,1/2-Z
4 1/2-X,-Y,1/2+Z

loop_
_atom_site_label
_atom_site_type_symbol
_atom_site_fract_x
_atom_site_fract_y
_atom_site_fract_z
_atom_site_U_iso_or_equiv
_atom_site_adp_type
_atom_site_occupancy
_atom_site_symmetry_multiplicity
_atom_site_calc_flag
_atom_site_refinement_flags
Fe1 Fe 0.87161(5) 0.07295(3) 0.17393(2) 0.01217(10) Uani 1 4 d .
P1 P 0.87177(10) -0.11950(6) 0.14903(4) 0.01383(16) Uani 1 4 d .
Si1 Si 1.21070(10) -0.05348(7) 0.07203(5) 0.01490(19) Uani 1 4 d .
C1 C 0.8219(3) -0.0714(3) 0.24710(16) 0.0141(6) Uani 1 4 d .
C2 C 0.9453(4) -0.0004(2) 0.28107(16) 0.0134(6) Uani 1 4 d .
C3 C 1.0794(3) 0.0161(3) 0.22812(16) 0.0128(6) Uani 1 4 d .
C4 C 1.0603(3) -0.0434(2) 0.15477(16) 0.0123(6) Uani 1 4 d .
C5 C 0.8183(4) 0.2391(3) 0.20214(18) 0.0190(7) Uani 1 4 d .
C6 C 0.9213(4) 0.2359(3) 0.13642(18) 0.0194(7) Uani 1 4 d .
C7 C 0.8431(4) 0.1732(2) 0.07490(18) 0.0206(7) Uani 1 4 d .
C8 C 0.6900(4) 0.1385(3) 0.1042(2) 0.0234(7) Uani 1 4 d .
C9 C 0.6740(4) 0.1789(2) 0.1831(2) 0.0223(7) Uani 1 4 d .
C10 C 1.2265(3) 0.0847(3) 0.25132(17) 0.0175(6) Uani 1 4 d .
C11 C 1.4003(4) -0.1187(3) 0.11276(18) 0.0204(7) Uani 1 4 d .
C12 C 1.2596(4) 0.0882(3) 0.02626(17) 0.0230(7) Uani 1 4 d .
C13 C 1.1279(4) -0.1513(2) -0.00592(16) 0.0230(7) Uani 1 4 d .
C14 C 0.6770(4) -0.0932(3) 0.29191(17) 0.0190(7) Uani 1 4 d .
C15 C 0.6615(4) -0.0486(3) 0.36647(18) 0.0235(7) Uani 1 4 d .
C16 C 0.7851(4) 0.0208(3) 0.40034(18) 0.0252(7) Uani 1 4 d .
C17 C 0.9224(4) 0.0454(3) 0.35960(17) 0.0178(7) Uani 1 4 d .
H5 H 0.84222 0.27723 0.254 0.0228 Uiso 1 4 calc R
H6 H 1.03103 0.27158 0.13315 0.0233 Uiso 1 4 calc R
H7 H 0.88755 0.1571 0.02081 0.0247 Uiso 1 4 calc R
H8 H 0.60786 0.09265 0.07435 0.0281 Uiso 1 4 calc R
H9 H 0.57863 0.16748 0.21874 0.0268 Uiso 1 4 calc R
H10A H 1.27867 0.11486 0.20345 0.0210 Uiso 1 4 calc R
H10B H 1.30252 0.03522 0.27993 0.0210 Uiso 1 4 calc R
H10C H 1.19391 0.14842 0.28565 0.0210 Uiso 1 4 calc R
H11A H 1.44639 -0.06769 0.15311 0.0245 Uiso 1 4 calc R
H11B H 1.47853 -0.1293 0.06968 0.0245 Uiso 1 4 calc R
H11C H 1.37524 -0.19305 0.1368 0.0245 Uiso 1 4 calc R
H12A H 1.30501 0.13918 0.06675 0.0276 Uiso 1 4 calc R
H12B H 1.16089 0.12228 0.00447 0.0276 Uiso 1 4 calc R
H12C H 1.3386 0.07733 -0.01645 0.0276 Uiso 1 4 calc R
H13A H 1.20842 -0.16156 -0.04799 0.0276 Uiso 1 4 calc R
H13B H 1.0295 -0.11771 -0.0285 0.0276 Uiso 1 4 calc R
H13C H 1.10232 -0.22574 0.01786 0.0276 Uiso 1 4 calc R
H14 H 0.59264 -0.13828 0.26976 0.0228 Uiso 1 4 calc R
H15 H 0.56656 -0.06418 0.39629 0.0282 Uiso 1 4 calc R
H16 H 0.77125 0.05041 0.45244 0.0302 Uiso 1 4 calc R
H17 H 1.00301 0.09264 0.38285 0.0214 Uiso 1 4 calc R

loop_
_atom_site_aniso_label
_atom_site_aniso_U_11
_atom_site_aniso_U_22
_atom_site_aniso_U_33
_atom_site_aniso_U_12
_atom_site_aniso_U_13
_atom_site_aniso_U_23
Fe1 0.01285(19) 0.01047(19) 0.01318(18) 0.00095(19) -0.00135(18) 0.00059(17)
P1 0.0152(4) 0.0104(3) 0.0159(4) -0.0024(4) -0.0007(4) -0.0005(3)
Si1 0.0144(4) 0.0153(5) 0.0151(4) 0.0001(3) 0.0006(3) 0.0006(3)
C1 0.0137(13) 0.0149(14) 0.0138(13) 0.0017(13) 0.0004(11) 0.0064(13)
C2 0.0148(14) 0.0105(15) 0.0148(15) 0.0026(12) -0.0007(12) 0.0026(12)
C3 0.0126(14) 0.0139(15) 0.0120(13) 0.0045(12) -0.0020(11) 0.0053(12)
C4 0.0147(13) 0.0074(15) 0.0148(14) 0.0009(11) -0.0019(11) 0.0008(11)
C5 0.0243(16) 0.0133(15) 0.0195(15) 0.0035(13) -0.0024(13) -0.0040(13)
C6 0.0242(17) 0.0101(15) 0.0241(17) -0.0009(13) -0.0023(14) 0.0040(13)
C7 0.031(2) 0.0158(15) 0.0147(14) 0.0054(14) -0.0063(14) 0.0028(13)
C8 0.0231(17) 0.0175(17) 0.0297(18) 0.0015(14) -0.0137(15) -0.0019(14)
C9 0.0135(16) 0.0157(16) 0.0379(19) 0.0053(12) -0.0013(14) 0.0011(15)
C10 0.0193(15) 0.0170(16) 0.0164(14) -0.0011(14) -0.0035(12) -0.0037(14)
C11 0.0173(18) 0.0224(16) 0.0215(15) 0.0043(13) 0.0034(13) 0.0004(14)
C12 0.0213(16) 0.0229(18) 0.0247(17) -0.0024(14) 0.0030(14) 0.0045(15)
C13 0.0238(17) 0.0279(17) 0.0173(15) -0.0022(16) 0.0044(17) -0.0035(13)
C14 0.0167(15) 0.0197(17) 0.0206(15) -0.0019(12) 0.0012(12) 0.0056(13)
C15 0.0205(17) 0.0293(19) 0.0208(16) 0.0031(14) 0.0070(13) 0.0086(14)
C16 0.0291(18) 0.0302(18) 0.0162(16) 0.0102(16) 0.0025(15) -0.0011(14)
C17 0.0166(14) 0.0203(17) 0.0166(14) 0.0030(12) -0.0009(12) -0.0010(13)

loop_
_atom_type_symbol
_atom_type_description
_atom_type_scat_dispersion_real
_atom_type_scat_dispersion_imag
_atom_type_scat_source
C C 0.0033 0.0016
;
International Tables for Crystallography
(1992, Vol. C, Tables 4.2.6.8 and 6.1.1.4)
;
H H 0.0000 0.0000
;
International Tables for Crystallography
(1992, Vol. C, Table 6.1.1.4)
;
P P 0.1023 0.0942
;
International Tables for Crystallography
(1992, Vol. C, Tables 4.2.6.8 and 6.1.1.4)
;
Fe Fe 0.3463 0.8444
;
International Tables for Crystallography
(1992, Vol. C, Tables 4.2.6.8 and 6.1.1.4)
;
Si Si 0.0817 0.0704
;
International Tables for Crystallography
(1992, Vol. C, Tables 4.2.6.8 and 6.1.1.4)
;

loop_
_geom_angle_atom_site_label_1
_geom_angle_atom_site_label_2
_geom_angle_atom_site_label_3
_geom_angle
_geom_angle_publ_flag
P1 Fe1 C1 47.78(8) yes
P1 Fe1 C2 75.84(8) yes
P1 Fe1 C3 76.34(8) yes
P1 Fe1 C4 48.23(8) yes
P1 Fe1 C5 167.18(9) yes
P1 Fe1 C6 148.98(9) yes
P1 Fe1 C7 114.29(8) yes
P1 Fe1 C8 105.14(9) yes
P1 Fe1 C9 127.24(9) yes
C1 Fe1 C2 39.76(11) yes
C1 Fe1 C3 69.46(11) yes
C1 Fe1 C4 73.74(10) yes
C1 Fe1 C5 125.07(12) yes
C1 Fe1 C6 162.54(11) yes
C1 Fe1 C7 154.21(12) yes
C1 Fe1 C8 118.97(12) yes
C1 Fe1 C9 106.17(12) yes
C2 Fe1 C3 40.56(11) yes
C2 Fe1 C4 69.49(11) yes
C2 Fe1 C5 104.54(12) yes
C2 Fe1 C6 126.11(12) yes
C2 Fe1 C7 165.99(12) yes
C2 Fe1 C8 149.32(12) yes
C2 Fe1 C9 114.44(13) yes
C3 Fe1 C4 40.17(11) yes
C3 Fe1 C5 112.53(12) yes
C3 Fe1 C6 105.59(12) yes
C3 Fe1 C7 129.88(12) yes
C3 Fe1 C8 170.10(12) yes
C3 Fe1 C9 145.66(12) yes
C4 Fe1 C5 144.25(11) yes
C4 Fe1 C6 113.91(11) yes
C4 Fe1 C7 109.28(12) yes
C4 Fe1 C8 134.29(12) yes
C4 Fe1 C9 174.00(12) yes
C5 Fe1 C6 39.97(12) yes
C5 Fe1 C7 67.88(12) yes
C5 Fe1 C8 67.81(12) yes
C5 Fe1 C9 40.60(12) yes
C6 Fe1 C7 40.70(12) yes
C6 Fe1 C8 67.95(12) yes
C6 Fe1 C9 67.94(12) yes
C7 Fe1 C8 40.41(13) yes
C7 Fe1 C9 68.09(13) yes
C8 Fe1 C9 40.33(13) yes
Fe1 P1 C1 61.52(10) yes
Fe1 P1 C4 60.34(9) yes
C1 P1 C4 89.76(13) yes
C4 Si1 C11 108.04(13) yes
C4 Si1 C12 113.32(13) yes
C4 Si1 C13 108.50(14) yes
C11 Si1 C12 109.19(14) yes
C11 Si1 C13 108.45(14) yes
C12 Si1 C13 109.24(13) yes
Fe1 C1 P1 70.70(10) yes
Fe1 C1 C2 68.65(16) yes
Fe1 C1 C14 127.2(2) yes
P1 C1 C2 112.6(2) yes
P1 C1 C14 128.3(2) yes
C2 C1 C14 119.1(2) yes
Fe1 C2 C1 71.60(16) yes
Fe1 C2 C3 68.53(15) yes
Fe1 C2 C17 127.1(2) yes
C1 C2 C3 112.3(2) yes
C1 C2 C17 119.2(3) yes
C3 C2 C17 128.5(3) yes
Fe1 C3 C2 70.91(16) yes
Fe1 C3 C4 71.34(16) yes
Fe1 C3 C10 128.2(2) yes
C2 C3 C4 112.8(2) yes
C2 C3 C10 122.3(2) yes
C4 C3 C10 124.9(2) yes
Fe1 C4 P1 71.42(10) yes
Fe1 C4 Si1 130.61(14) yes
Fe1 C4 C3 68.48(15) yes
P1 C4 Si1 120.40(15) yes
P1 C4 C3 112.5(2) yes
Si1 C4 C3 127.0(2) yes
Fe1 C5 C6 70.09(17) yes
Fe1 C5 C9 70.15(17) yes
C6 C5 C9 108.7(3) yes
Fe1 C6 C5 69.95(17) yes
Fe1 C6 C7 69.84(17) yes
C5 C6 C7 108.2(3) yes
Fe1 C7 C6 69.46(17) yes
Fe1 C7 C8 69.96(18) yes
C6 C7 C8 107.5(3) yes
Fe1 C8 C7 69.62(18) yes
Fe1 C8 C9 69.86(18) yes
C7 C8 C9 108.4(3) yes
Fe1 C9 C5 69.25(17) yes
Fe1 C9 C8 69.81(18) yes
C5 C9 C8 107.3(3) yes
C1 C14 C15 119.5(3) yes
C14 C15 C16 121.2(3) yes
C15 C16 C17 121.3(3) yes
C2 C17 C16 119.7(3) yes
Fe1 C5 H5 125.640 no
C6 C5 H5 125.648 no
C9 C5 H5 125.640 no
Fe1 C6 H6 125.897 no
C5 C6 H6 125.895 no
C7 C6 H6 125.902 no
Fe1 C7 H7 126.275 no
C6 C7 H7 126.275 no
C8 C7 H7 126.269 no
Fe1 C8 H8 125.821 no
C7 C8 H8 125.828 no
C9 C8 H8 125.817 no
Fe1 C9 H9 126.365 no
C5 C9 H9 126.363 no
C8 C9 H9 126.360 no
C3 C10 H10A 109.463 no
C3 C10 H10B 109.471 no
C3 C10 H10C 109.474 no
H10A C10 H10B 109.473 no
H10A C10 H10C 109.475 no
H10B C10 H10C 109.472 no
Si1 C11 H11A 109.471 no
Si1 C11 H11B 109.474 no
Si1 C11 H11C 109.474 no
H11A C11 H11B 109.471 no
H11A C11 H11C 109.468 no
H11B C11 H11C 109.469 no
Si1 C12 H12A 109.471 no
Si1 C12 H12B 109.471 no
Si1 C12 H12C 109.468 no
H12A C12 H12B 109.469 no
H12A C12 H12C 109.471 no
H12B C12 H12C 109.477 no
Si1 C13 H13A 109.469 no
Si1 C13 H13B 109.471 no
Si1 C13 H13C 109.471 no
H13A C13 H13B 109.471 no
H13A C13 H13C 109.469 no
H13B C13 H13C 109.477 no
C1 C14 H14 120.237 no
C15 C14 H14 120.226 no
C14 C15 H15 119.396 no
C16 C15 H15 119.405 no
C15 C16 H16 119.370 no
C17 C16 H16 119.378 no
C2 C17 H17 120.137 no
C16 C17 H17 120.133 no

loop_
_geom_bond_atom_site_label_1
_geom_bond_atom_site_label_2
_geom_bond_distance
_geom_bond_publ_flag
Fe1 P1 2.2841(10) yes
Fe1 C1 2.127(3) yes
Fe1 C2 2.088(3) yes
Fe1 C3 2.056(3) yes
Fe1 C4 2.094(3) yes
Fe1 C5 2.043(3) yes
Fe1 C6 2.045(3) yes
Fe1 C7 2.050(3) yes
Fe1 C8 2.055(3) yes
Fe1 C9 2.055(3) yes
P1 C1 1.792(3) yes
P1 C4 1.797(3) yes
Si1 C4 1.872(3) yes
Si1 C11 1.874(3) yes
Si1 C12 1.868(3) yes
Si1 C13 1.869(3) yes
C1 C2 1.434(4) yes
C1 C14 1.439(4) yes
C2 C3 1.437(4) yes
C2 C17 1.439(4) yes
C3 C4 1.426(4) yes
C3 C10 1.508(4) yes
C5 C6 1.397(4) yes
C5 C9 1.422(4) yes
C6 C7 1.424(4) yes
C7 C8 1.418(5) yes
C8 C9 1.417(5) yes
C14 C15 1.365(4) yes
C15 C16 1.423(4) yes
C16 C17 1.358(4) yes
C5 H5 1.000 no
C6 H6 1.000 no
C7 H7 1.000 no
C8 H8 1.000 no
C9 H9 1.000 no
C10 H10A 0.980 no
C10 H10B 0.980 no
C10 H10C 0.980 no
C11 H11A 0.980 no
C11 H11B 0.980 no
C11 H11C 0.980 no
C12 H12A 0.980 no
C12 H12B 0.980 no
C12 H12C 0.980 no
C13 H13A 0.980 no
C13 H13B 0.980 no
C13 H13C 0.980 no
C14 H14 0.950 no
C15 H15 0.950 no
C16 H16 0.950 no
C17 H17 0.950 no

loop_
_geom_contact_atom_site_label_1
_geom_contact_atom_site_label_2
_geom_contact_distance
_geom_contact_publ_flag
_geom_contact_site_symmetry_2
P1 C13 3.382(3) no .
Si1 C10 3.425(3) no .
C1 C16 2.812(4) no .
C2 C15 2.810(4) no .
C5 C17 3.589(4) no .
C10 C17 3.141(4) no .
C14 C17 2.835(4) no .
C2 C6 3.551(4) no 3_745
C3 C5 3.542(4) no 3_745
C5 C3 3.542(4) no 3_755
C6 C2 3.551(4) no 3_755
C7 C12 3.337(4) no 2_455
C12 C7 3.337(4) no 2_555
Fe1 H10A 3.4394 no .
Fe1 H10C 3.3803 no .
P1 H8 3.5321 no .
P1 H13B 3.2621 no .
P1 H13C 3.1709 no .
P1 H14 3.0847 no .
Si1 H10A 3.0119 no .
C1 H9 3.4710 no .
C1 H15 3.2835 no .
C1 H17 3.3372 no .
C2 H5 3.3807 no .
C2 H10A 3.3360 no .
C2 H10B 2.9852 no .
C2 H10C 2.6935 no .
C2 H14 3.3368 no .
C2 H16 3.2792 no .
C3 H6 3.4063 no .
C3 H11A 3.4311 no .
C3 H12A 3.5962 no .
C3 H17 2.8260 no .
C4 H7 3.5504 no .
C4 H10A 2.7106 no .
C4 H10B 3.0498 no .
C4 H10C 3.3302 no .
C4 H11A 3.2072 no .
C4 H11C 3.1511 no .
C4 H12A 3.2918 no .
C4 H12B 3.2919 no .
C4 H13B 3.2157 no .
C4 H13C 3.1561 no .
C5 H7 3.2507 no .
C5 H8 3.2529 no .
C5 H10C 3.5711 no .
C6 H8 3.2579 no .
C6 H9 3.2557 no .
C6 H10A 3.4656 no .
C6 H10C 3.5276 no .
C6 H12A 3.5677 no .
C6 H12B 3.2595 no .
C7 H5 3.2513 no .
C7 H9 3.2649 no .
C7 H12B 2.9450 no .
C8 H5 3.2517 no .
C8 H6 3.2575 no .
C9 H6 3.2567 no .
C9 H7 3.2646 no .
C10 H6 3.3663 no .
C10 H11A 3.0339 no .
C10 H12A 3.2384 no .
C10 H17 2.8869 no .
C11 H10A 3.2814 no .
C11 H10B 3.4355 no .
C11 H12A 3.2048 no .
C11 H12C 3.1974 no .
C11 H13A 3.1780 no .
C11 H13C 3.1929 no .
C12 H6 3.3759 no .
C12 H7 3.1831 no .
C12 H10A 3.0042 no .
C12 H11A 3.2028 no .
C12 H11B 3.2020 no .
C12 H13A 3.1986 no .
C12 H13B 3.2007 no .
C13 H11B 3.1786 no .
C13 H11C 3.1942 no .
C13 H12B 3.2077 no .
C13 H12C 3.1911 no .
C14 H9 3.3808 no .
C14 H16 3.2748 no .
C15 H17 3.2827 no .
C16 H14 3.2885 no .
C17 H5 3.3045 no .
C17 H10B 3.4215 no .
C17 H10C 2.8361 no .
C17 H15 3.2685 no .
H5 H6 2.5664 no .
H5 H9 2.5978 no .
H5 H10C 3.3181 no .
H5 H17 3.3341 no .
H6 H7 2.6023 no .
H6 H10A 2.9905 no .
H6 H10C 3.2367 no .
H6 H12A 2.9623 no .
H6 H12B 2.9807 no .
H7 H8 2.5949 no .
H7 H12A 3.5458 no .
H7 H12B 2.3142 no .
H7 H13B 3.5141 no .
H8 H9 2.5948 no .
H10A H11A 2.6796 no .
H10A H12A 2.3297 no .
H10A H12B 3.4907 no .
H10B H11A 2.7239 no .
H10B H17 3.0974 no .
H10C H17 2.3659 no .
H11A H12A 3.0510 no .
H11A H12C 3.4368 no .
H11B H12A 3.4461 no .
H11B H12C 3.0424 no .
H11B H13A 3.0105 no .
H11B H13C 3.4230 no .
H11C H13A 3.4240 no .
H11C H13C 3.0424 no .
H12B H13A 3.4499 no .
H12B H13B 3.0545 no .
H12C H13A 3.0349 no .
H12C H13B 3.4293 no .
H14 H15 2.3096 no .
H15 H16 2.3558 no .
H16 H17 2.3007 no .
P1 H5 3.1174 no 3_745
P1 H10C 2.9727 no 3_745
P1 H11A 3.5718 no 1_455
P1 H11B 3.5192 no 1_455
P1 H13A 3.3536 no 2_445
P1 H17 3.5554 no 3_745
Si1 H5 3.5603 no 3_745
C1 H5 3.2929 no 3_745
C1 H6 2.9838 no 3_745
C1 H10C 3.3173 no 3_745
C1 H11A 3.4869 no 1_455
C2 H5 3.1890 no 3_745
C2 H6 3.0331 no 3_745
C3 H5 2.8771 no 3_745
C4 H5 2.7182 no 3_745
C5 H11C 3.2479 no 3_755
C6 H12C 3.0492 no 2_455
C7 H12A 3.2531 no 2_455
C7 H12B 3.1233 no 2_455
C7 H12C 3.0732 no 2_455
C7 H15 3.3500 no 4_654
C7 H16 3.4571 no 4_654
C8 H11A 3.2447 no 1_455
C8 H12A 3.2473 no 1_455
C8 H12B 3.3461 no 2_455
C8 H16 3.3892 no 4_654
C9 H10A 3.3723 no 1_455
C9 H11A 3.4749 no 1_455
C9 H11C 3.4054 no 3_755
C9 H14 3.1698 no 3_655
C10 H9 3.1183 no 1_655
C10 H13A 3.5379 no 4_755
C10 H14 3.5798 no 3_755
C11 H5 3.2461 no 3_745
C11 H8 3.0732 no 1_655
C11 H13B 3.5520 no 2_545
C11 H13C 3.3057 no 2_545
C11 H14 3.0943 no 1_655
C12 H7 3.2530 no 2_555
C12 H8 2.9935 no 1_655
C12 H15 3.4859 no 4_654
C13 H11B 3.0389 no 2_445
C13 H11C 3.5394 no 2_445
C13 H15 3.4084 no 4_654
C13 H16 3.5752 no 4_654
C14 H6 3.1495 no 3_745
C14 H9 3.5071 no 3_645
C14 H10A 3.4267 no 3_745
C14 H10B 3.4472 no 1_455
C14 H10C 3.4547 no 3_745
C14 H11A 3.0317 no 1_455
C15 H6 3.2973 no 3_745
C15 H7 2.9192 no 4_655
C15 H10B 3.4501 no 1_455
C15 H13B 3.0646 no 4_655
C16 H6 3.3293 no 3_745
C16 H7 3.2346 no 4_655
C16 H8 3.3350 no 4_655
C16 H13B 3.0808 no 4_655
C16 H13C 3.3930 no 3_755
C17 H6 3.2198 no 3_745
C17 H12C 3.2121 no 4_755
C17 H13C 3.3810 no 3_755
H5 P1 3.1174 no 3_755
H5 Si1 3.5603 no 3_755
H5 C1 3.2929 no 3_755
H5 C2 3.1890 no 3_755
H5 C3 2.8771 no 3_755
H5 C4 2.7182 no 3_755
H5 C11 3.2461 no 3_755
H5 H10B 3.2895 no 3_755
H5 H11A 3.3798 no 3_755
H5 H11C 2.5960 no 3_755
H6 C1 2.9838 no 3_755
H6 C2 3.0331 no 3_755
H6 C14 3.1495 no 3_755
H6 C15 3.2973 no 3_755
H6 C16 3.3293 no 3_755
H6 C17 3.2198 no 3_755
H6 H12C 3.0829 no 2_455
H7 C12 3.2530 no 2_455
H7 C15 2.9192 no 4_654
H7 C16 3.2346 no 4_654
H7 H12A 2.8792 no 2_455
H7 H12B 3.2130 no 2_455
H7 H12C 3.1256 no 2_455
H7 H15 2.3909 no 4_654
H7 H16 2.9855 no 4_654
H8 C11 3.0732 no 1_455
H8 C12 2.9935 no 1_455
H8 C16 3.3350 no 4_654
H8 H10A 3.4946 no 1_455
H8 H11A 2.6540 no 1_455
H8 H11B 2.8030 no 1_455
H8 H12A 2.5671 no 1_455
H8 H12C 2.7080 no 1_455
H8 H16 2.8286 no 4_654
H9 C10 3.1183 no 1_455
H9 C14 3.5071 no 3_655
H9 H10A 2.5696 no 1_455
H9 H10B 2.9431 no 1_455
H9 H10C 3.3840 no 1_455
H9 H11A 3.1538 no 1_455
H9 H11C 2.9515 no 3_755
H9 H12A 3.4330 no 1_455
H9 H14 2.6798 no 3_655
H10A C9 3.3723 no 1_655
H10A C14 3.4267 no 3_755
H10A H8 3.4946 no 1_655
H10A H9 2.5696 no 1_655
H10A H14 3.1036 no 3_755
H10B C14 3.4472 no 1_655
H10B C15 3.4501 no 1_655
H10B H5 3.2895 no 3_745
H10B H9 2.9431 no 1_655
H10B H13A 3.2524 no 4_755
H10B H14 3.1447 no 1_655
H10B H15 3.1555 no 1_655
H10C P1 2.9727 no 3_755
H10C C1 3.3173 no 3_755
H10C C14 3.4547 no 3_755
H10C H9 3.3840 no 1_655
H10C H13A 2.9198 no 4_755
H10C H14 3.1910 no 3_755
H11A P1 3.5718 no 1_655
H11A C1 3.4869 no 1_655
H11A C8 3.2447 no 1_655
H11A C9 3.4749 no 1_655
H11A C14 3.0317 no 1_655
H11A H5 3.3798 no 3_745
H11A H8 2.6540 no 1_655
H11A H9 3.1538 no 1_655
H11A H14 2.4498 no 1_655
H11B P1 3.5192 no 1_655
H11B C13 3.0389 no 2_545
H11B H8 2.8030 no 1_655
H11B H13A 3.1153 no 2_545
H11B H13B 3.0612 no 2_545
H11B H13C 2.4663 no 2_545
H11B H14 3.5007 no 1_655
H11B H16 3.0052 no 4_754
H11B H17 3.1788 no 4_754
H11C C5 3.2479 no 3_745
H11C C9 3.4054 no 3_745
H11C C13 3.5394 no 2_545
H11C H5 2.5960 no 3_745
H11C H9 2.9515 no 3_745
H11C H13A 3.5656 no 2_545
H11C H13B 3.1353 no 2_545
H11C H13C 3.3483 no 2_545
H11C H14 2.9423 no 1_655
H11C H16 3.5617 no 3_745
H12A C7 3.2531 no 2_555
H12A C8 3.2473 no 1_655
H12A H7 2.8792 no 2_555
H12A H8 2.5671 no 1_655
H12A H9 3.4330 no 1_655
H12B C7 3.1233 no 2_555
H12B C8 3.3461 no 2_555
H12B H7 3.2130 no 2_555
H12B H15 2.7055 no 4_654
H12C C6 3.0492 no 2_555
H12C C7 3.0732 no 2_555
H12C C17 3.2121 no 4_754
H12C H6 3.0829 no 2_555
H12C H7 3.1256 no 2_555
H12C H8 2.7080 no 1_655
H12C H16 3.5939 no 4_754
H12C H17 2.9199 no 4_754
H13A P1 3.3536 no 2_545
H13A C10 3.5379 no 4_754
H13A H10B 3.2524 no 4_754
H13A H10C 2.9198 no 4_754
H13A H11B 3.1153 no 2_445
H13A H11C 3.5656 no 2_445
H13A H13C 3.5508 no 2_545
H13A H17 2.7756 no 4_754
H13B C11 3.5520 no 2_445
H13B C15 3.0646 no 4_654
H13B C16 3.0808 no 4_654
H13B H11B 3.0612 no 2_445
H13B H11C 3.1353 no 2_445
H13B H15 2.5960 no 4_654
H13B H16 2.6290 no 4_654
H13C C11 3.3057 no 2_445
H13C C16 3.3930 no 3_745
H13C C17 3.3810 no 3_745
H13C H11B 2.4663 no 2_445
H13C H11C 3.3483 no 2_445
H13C H13A 3.5508 no 2_445
H13C H16 2.8575 no 3_745
H13C H17 2.8364 no 3_745
H14 C9 3.1698 no 3_645
H14 C10 3.5798 no 3_745
H14 C11 3.0943 no 1_455
H14 H9 2.6798 no 3_645
H14 H10A 3.1036 no 3_745
H14 H10B 3.1447 no 1_455
H14 H10C 3.1910 no 3_745
H14 H11A 2.4498 no 1_455
H14 H11B 3.5007 no 1_455
H14 H11C 2.9423 no 1_455
H15 C7 3.3500 no 4_655
H15 C12 3.4859 no 4_655
H15 C13 3.4084 no 4_655
H15 H7 2.3909 no 4_655
H15 H10B 3.1555 no 1_455
H15 H12B 2.7055 no 4_655
H15 H13B 2.5960 no 4_655
H16 C7 3.4571 no 4_655
H16 C8 3.3892 no 4_655
H16 C13 3.5752 no 4_655
H16 H7 2.9855 no 4_655
H16 H8 2.8286 no 4_655
H16 H11B 3.0052 no 4_755
H16 H11C 3.5617 no 3_755
H16 H12C 3.5939 no 4_755
H16 H13B 2.6290 no 4_655
H16 H13C 2.8575 no 3_755
H17 P1 3.5554 no 3_755
H17 H11B 3.1788 no 4_755
H17 H12C 2.9199 no 4_755
H17 H13A 2.7756 no 4_755
H17 H13C 2.8364 no 3_755

loop_
_geom_torsion_atom_site_label_1
_geom_torsion_atom_site_label_2
_geom_torsion_atom_site_label_3
_geom_torsion_atom_site_label_4
_geom_torsion
_geom_torsion_publ_flag
P1 Fe1 C1 P1 -0.00(3) no
P1 Fe1 C1 C2 125.04(14) no
P1 Fe1 C1 C14 -124.0(2) no
C1 Fe1 P1 C1 0.00(10) no
C1 Fe1 P1 C4 -107.67(10) no
P1 Fe1 C2 C1 -38.71(8) no
P1 Fe1 C2 C3 85.43(9) no
P1 Fe1 C2 C17 -151.8(2) no
C2 Fe1 P1 C1 32.68(8) no
C2 Fe1 P1 C4 -74.99(8) no
P1 Fe1 C3 C2 -84.07(10) no
P1 Fe1 C3 C4 39.22(8) no
P1 Fe1 C3 C10 159.4(2) no
C3 Fe1 P1 C1 74.52(8) no
C3 Fe1 P1 C4 -33.15(8) no
P1 Fe1 C4 P1 -0.00(2) no
P1 Fe1 C4 Si1 114.5(2) no
P1 Fe1 C4 C3 -124.54(14) no
C4 Fe1 P1 C1 107.67(10) no
C4 Fe1 P1 C4 0.00(10) no
P1 Fe1 C6 C5 164.03(8) no
P1 Fe1 C6 C7 44.8(2) no
C6 Fe1 P1 C1 172.14(17) no
C6 Fe1 P1 C4 64.47(18) no
P1 Fe1 C7 C6 -156.52(8) no
P1 Fe1 C7 C8 84.95(11) no
C7 Fe1 P1 C1 -157.58(11) no
C7 Fe1 P1 C4 94.75(11) no
P1 Fe1 C8 C7 -109.85(10) no
P1 Fe1 C8 C9 130.55(9) no
C8 Fe1 P1 C1 -115.59(10) no
C8 Fe1 P1 C4 136.74(10) no
P1 Fe1 C9 C5 174.34(5) no
P1 Fe1 C9 C8 -67.13(15) no
C9 Fe1 P1 C1 -77.45(13) no
C9 Fe1 P1 C4 174.89(13) no
C1 Fe1 C2 C1 0.00(12) no
C1 Fe1 C2 C3 124.1(2) no
C1 Fe1 C2 C17 -113.1(3) no
C2 Fe1 C1 P1 -125.04(18) no
C2 Fe1 C1 C2 0.00(12) no
C2 Fe1 C1 C14 111.0(3) no
C1 Fe1 C3 C2 -34.42(11) no
C1 Fe1 C3 C4 88.87(13) no
C1 Fe1 C3 C10 -151.0(2) no
C3 Fe1 C1 P1 -89.96(11) no
C3 Fe1 C1 C2 35.08(11) no
C3 Fe1 C1 C14 146.1(2) no
C1 Fe1 C4 P1 47.31(9) no
C1 Fe1 C4 Si1 161.8(2) no
C1 Fe1 C4 C3 -77.23(12) no
C4 Fe1 C1 P1 -47.75(9) no
C4 Fe1 C1 C2 77.29(12) no
C4 Fe1 C1 C14 -171.7(2) no
C1 Fe1 C5 C6 167.65(10) no
C1 Fe1 C5 C9 -72.78(16) no
C5 Fe1 C1 P1 166.33(11) no
C5 Fe1 C1 C2 -68.63(16) no
C5 Fe1 C1 C14 42.4(3) no
C1 Fe1 C7 C6 163.0(2) no
C1 Fe1 C7 C8 44.5(3) no
C7 Fe1 C1 P1 53.0(3) no
C7 Fe1 C1 C2 178.1(2) no
C7 Fe1 C1 C14 -70.9(4) no
C1 Fe1 C8 C7 -159.61(11) no
C1 Fe1 C8 C9 80.78(15) no
C8 Fe1 C1 P1 84.31(13) no
C8 Fe1 C1 C2 -150.65(12) no
C8 Fe1 C1 C14 -39.7(3) no
C1 Fe1 C9 C5 125.52(13) no
C1 Fe1 C9 C8 -115.95(12) no
C9 Fe1 C1 P1 126.00(11) no
C9 Fe1 C1 C2 -108.96(13) no
C9 Fe1 C1 C14 2.0(2) no
C2 Fe1 C3 C2 0.00(12) no
C2 Fe1 C3 C4 123.3(2) no
C2 Fe1 C3 C10 -116.5(3) no
C3 Fe1 C2 C1 -124.1(2) no
C3 Fe1 C2 C3 0.00(12) no
C3 Fe1 C2 C17 122.7(3) no
C2 Fe1 C4 P1 89.07(11) no
C2 Fe1 C4 Si1 -156.4(2) no
C2 Fe1 C4 C3 -35.47(11) no
C4 Fe1 C2 C1 -88.98(13) no
C4 Fe1 C2 C3 35.15(10) no
C4 Fe1 C2 C17 157.9(2) no
C2 Fe1 C5 C6 129.68(12) no
C2 Fe1 C5 C9 -110.74(13) no
C5 Fe1 C2 C1 128.06(12) no
C5 Fe1 C2 C3 -107.81(12) no
C5 Fe1 C2 C17 14.9(2) no
C2 Fe1 C6 C5 -67.24(17) no
C2 Fe1 C6 C7 173.53(11) no
C6 Fe1 C2 C1 165.79(12) no
C6 Fe1 C2 C3 -70.08(16) no
C6 Fe1 C2 C17 52.7(3) no
C2 Fe1 C8 C7 162.49(17) no
C2 Fe1 C8 C9 42.9(3) no
C8 Fe1 C2 C1 57.2(3) no
C8 Fe1 C2 C3 -178.69(18) no
C8 Fe1 C2 C17 -55.9(3) no
C2 Fe1 C9 C5 83.89(15) no
C2 Fe1 C9 C8 -157.58(11) no
C9 Fe1 C2 C1 86.11(14) no
C9 Fe1 C2 C3 -149.76(11) no
C9 Fe1 C2 C17 -27.0(3) no
C3 Fe1 C4 P1 124.54(18) no
C3 Fe1 C4 Si1 -120.9(3) no
C3 Fe1 C4 C3 0.00(12) no
C4 Fe1 C3 C2 -123.3(2) no
C4 Fe1 C3 C4 0.00(11) no
C4 Fe1 C3 C10 120.2(3) no
C3 Fe1 C5 C6 87.60(14) no
C3 Fe1 C5 C9 -152.83(11) no
C5 Fe1 C3 C2 86.17(14) no
C5 Fe1 C3 C4 -150.54(12) no
C5 Fe1 C3 C10 -30.4(2) no
C3 Fe1 C6 C5 -106.64(13) no
C3 Fe1 C6 C7 134.14(12) no
C6 Fe1 C3 C2 127.95(12) no
C6 Fe1 C3 C4 -108.76(13) no
C6 Fe1 C3 C10 11.4(2) no
C3 Fe1 C7 C6 -64.27(18) no
C3 Fe1 C7 C8 177.21(11) no
C7 Fe1 C3 C2 165.53(11) no
C7 Fe1 C3 C4 -71.18(17) no
C7 Fe1 C3 C10 49.0(3) no
C3 Fe1 C9 C5 48.4(3) no
C3 Fe1 C9 C8 166.94(15) no
C9 Fe1 C3 C2 54.4(2) no
C9 Fe1 C3 C4 177.66(15) no
C9 Fe1 C3 C10 -62.2(3) no
C4 Fe1 C5 C6 54.7(2) no
C4 Fe1 C5 C9 174.28(13) no
C5 Fe1 C4 P1 175.58(15) no
C5 Fe1 C4 Si1 -69.9(3) no
C5 Fe1 C4 C3 51.0(2) no
C4 Fe1 C6 C5 -148.56(11) no
C4 Fe1 C6 C7 92.21(13) no
C6 Fe1 C4 P1 -149.43(10) no
C6 Fe1 C4 Si1 -34.9(2) no
C6 Fe1 C4 C3 86.03(13) no
C4 Fe1 C7 C6 -104.57(13) no
C4 Fe1 C7 C8 136.90(11) no
C7 Fe1 C4 P1 -105.77(11) no
C7 Fe1 C4 Si1 8.8(2) no
C7 Fe1 C4 C3 129.69(12) no
C4 Fe1 C8 C7 -64.28(19) no
C4 Fe1 C8 C9 176.12(11) no
C8 Fe1 C4 P1 -67.54(17) no
C8 Fe1 C4 Si1 47.0(3) no
C8 Fe1 C4 C3 167.92(13) no
C5 Fe1 C6 C5 0.00(13) no
C5 Fe1 C6 C7 -119.2(2) no
C6 Fe1 C5 C6 -0.00(13) no
C6 Fe1 C5 C9 119.6(2) no
C5 Fe1 C7 C6 37.23(12) no
C5 Fe1 C7 C8 -81.29(14) no
C7 Fe1 C5 C6 -37.90(13) no
C7 Fe1 C5 C9 81.67(14) no
C5 Fe1 C8 C7 81.47(14) no
C5 Fe1 C8 C9 -38.13(12) no
C8 Fe1 C5 C6 -81.69(15) no
C8 Fe1 C5 C9 37.88(13) no
C5 Fe1 C9 C5 0.00(13) no
C5 Fe1 C9 C8 118.5(2) no
C9 Fe1 C5 C6 -119.6(2) no
C9 Fe1 C5 C9 0.00(15) no
C6 Fe1 C7 C6 0.00(13) no
C6 Fe1 C7 C8 -118.5(2) no
C7 Fe1 C6 C5 119.2(2) no
C7 Fe1 C6 C7 0.00(14) no
C6 Fe1 C8 C7 38.18(12) no
C6 Fe1 C8 C9 -81.42(14) no
C8 Fe1 C6 C5 81.31(14) no
C8 Fe1 C6 C7 -37.92(13) no
C6 Fe1 C9 C5 -37.07(12) no
C6 Fe1 C9 C8 81.47(14) no
C9 Fe1 C6 C5 37.64(13) no
C9 Fe1 C6 C7 -81.59(15) no
C7 Fe1 C8 C7 0.00(12) no
C7 Fe1 C8 C9 -119.6(2) no
C8 Fe1 C7 C6 118.5(2) no
C8 Fe1 C7 C8 -0.00(14) no
C7 Fe1 C9 C5 -81.12(14) no
C7 Fe1 C9 C8 37.41(12) no
C9 Fe1 C7 C6 81.19(14) no
C9 Fe1 C7 C8 -37.34(12) no
C8 Fe1 C9 C5 -118.5(2) no
C8 Fe1 C9 C8 -0.00(14) no
C9 Fe1 C8 C7 119.6(2) no
C9 Fe1 C8 C9 -0.00(12) no
Fe1 P1 C1 Fe1 -0.000(12) no
Fe1 P1 C1 C2 -55.69(14) no
Fe1 P1 C1 C14 122.7(2) no
Fe1 P1 C4 Fe1 0.0 no
Fe1 P1 C4 Si1 -126.80(18) no
Fe1 P1 C4 C3 56.06(13) no
C1 P1 C4 Fe1 -56.88(10) no
C1 P1 C4 Si1 176.32(17) no
C1 P1 C4 C3 -0.82(18) no
C4 P1 C1 Fe1 55.90(10) no
C4 P1 C1 C2 0.21(18) no
C4 P1 C1 C14 178.6(2) no
C11 Si1 C4 Fe1 150.70(18) no
C11 Si1 C4 P1 -118.35(17) no
C11 Si1 C4 C3 58.3(2) no
C12 Si1 C4 Fe1 29.6(2) no
C12 Si1 C4 P1 120.54(17) no
C12 Si1 C4 C3 -62.8(2) no
C13 Si1 C4 Fe1 -91.9(2) no
C13 Si1 C4 P1 -1.0(2) no
C13 Si1 C4 C3 175.72(19) no
Fe1 C1 C2 Fe1 -0.000(11) no
Fe1 C1 C2 C3 -56.38(16) no
Fe1 C1 C2 C17 122.9(2) no
Fe1 C1 C14 C15 -86.0(3) no
P1 C1 C2 Fe1 56.83(15) no
P1 C1 C2 C3 0.4(3) no
P1 C1 C2 C17 179.69(17) no
P1 C1 C14 C15 179.99(19) no
C2 C1 C14 C15 -1.8(4) no
C14 C1 C2 Fe1 -121.7(3) no
C14 C1 C2 C3 -178.1(2) no
C14 C1 C2 C17 1.2(4) no
Fe1 C2 C3 Fe1 0.000(10) no
Fe1 C2 C3 C4 -59.18(17) no
Fe1 C2 C3 C10 123.8(2) no
Fe1 C2 C17 C16 88.3(3) no
C1 C2 C3 Fe1 58.1(2) no
C1 C2 C3 C4 -1.1(3) no
C1 C2 C3 C10 -178.1(2) no
C1 C2 C17 C16 0.1(4) no
C3 C2 C17 C16 179.2(3) no
C17 C2 C3 Fe1 -121.1(3) no
C17 C2 C3 C4 179.8(3) no
C17 C2 C3 C10 2.7(4) no
Fe1 C3 C4 Fe1 0.000(11) no
Fe1 C3 C4 P1 -57.71(15) no
Fe1 C3 C4 Si1 125.4(2) no
C2 C3 C4 Fe1 58.9(2) no
C2 C3 C4 P1 1.2(3) no
C2 C3 C4 Si1 -175.7(2) no
C10 C3 C4 Fe1 -124.1(3) no
C10 C3 C4 P1 178.2(2) no
C10 C3 C4 Si1 1.3(4) no
Fe1 C5 C6 Fe1 0.000(12) no
Fe1 C5 C6 C7 59.58(16) no
Fe1 C5 C9 Fe1 -0.000(11) no
Fe1 C5 C9 C8 -59.71(16) no
C6 C5 C9 Fe1 59.7(2) no
C6 C5 C9 C8 -0.0(3) no
C9 C5 C6 Fe1 -59.7(2) no
C9 C5 C6 C7 -0.2(3) no
Fe1 C6 C7 Fe1 0.000(12) no
Fe1 C6 C7 C8 59.91(16) no
C5 C6 C7 Fe1 -59.6(2) no
C5 C6 C7 C8 0.3(3) no
Fe1 C7 C8 Fe1 -0.000(10) no
Fe1 C7 C8 C9 59.32(18) no
C6 C7 C8 Fe1 -59.6(2) no
C6 C7 C8 C9 -0.3(3) no
Fe1 C8 C9 Fe1 0.000(11) no
Fe1 C8 C9 C5 59.35(16) no
C7 C8 C9 Fe1 -59.2(2) no
C7 C8 C9 C5 0.2(3) no
C1 C14 C15 C16 1.1(4) no
C14 C15 C16 C17 0.2(5) no
C15 C16 C17 C2 -0.8(4) no
